data_7224536
loop_
_publ_author_name
'Guo, Xianmin'
'Yan, Yongnian'
'Guo, Huadong'
'Qi, Yanjuan'
'Liu, Chunming'

_publ_section_title
;
 Seven entangled coordination polymers assembled from triphenylamine-based
 bisimidazole and dicarboxylates: interpenetration, self-penetration and
 mixed entanglement
;
_journal_issue 14
_journal_name_full CrystEngComm
_journal_page_first 2546
_journal_paper_doi 10.1039/C6CE00102E
_journal_volume 18
_journal_year 2016
_chemical_formula_moiety 'C36 H25 N5 O4 Zn'
_chemical_formula_sum 'C36 H25 N5 O4 Zn'
_chemical_formula_weight 656.98
_chemical_melting_point ?
_chemical_name_systematic
;
 ?
;
_space_group_IT_number 14
_symmetry_cell_setting monoclinic
_symmetry_space_group_name_Hall '-P 2yn'
_symmetry_space_group_name_H-M 'P 1 21/n 1'
_atom_sites_solution_hydrogens geom
_atom_sites_solution_primary direct
_atom_sites_solution_secondary difmap
_audit_creation_method SHELXL-97
_audit_update_record
;
2016-01-13 deposited with the CCDC.
2016-03-07 downloaded from the CCDC.
;
_cell_angle_alpha 90.00
_cell_angle_beta 97.063(4)
_cell_angle_gamma 90.00
_cell_formula_units_Z 4
_cell_length_a 12.2467(19)
_cell_length_b 19.625(3)
_cell_length_c 13.998(2)
_cell_measurement_reflns_used 8114
_cell_measurement_temperature 293(2)
_cell_measurement_theta_max 26.02
_cell_measurement_theta_min 1.61
_cell_volume 3338.8(9)
_computing_cell_refinement 'Bruker SMART'
_computing_data_collection 'Bruker SMART'
_computing_data_reduction 'Bruker SAINT'
_computing_molecular_graphics SHELXP-97
_computing_publication_material SHELXTL
_computing_structure_refinement 'SHELXL-97 (Sheldrick, 1997)'
_computing_structure_solution 'SHELXS-97 (Sheldrick, 1990)'
_diffrn_ambient_temperature 293(2)
_diffrn_detector_area_resol_mean 9.00cm
_diffrn_measured_fraction_theta_full 0.993
_diffrn_measured_fraction_theta_max 0.993
_diffrn_measurement_device_type 'CCD area detector'
_diffrn_measurement_method 'phi and omega scans'
_diffrn_radiation_monochromator graphite
_diffrn_radiation_source 'fine-focus sealed tube'
_diffrn_radiation_type MoK\a
_diffrn_radiation_wavelength 0.71073
_diffrn_reflns_av_R_equivalents 0.0910
_diffrn_reflns_av_sigmaI/netI 0.1172
_diffrn_reflns_limit_h_max 15
_diffrn_reflns_limit_h_min -16
_diffrn_reflns_limit_k_max 25
_diffrn_reflns_limit_k_min -26
_diffrn_reflns_limit_l_max 18
_diffrn_reflns_limit_l_min -12
_diffrn_reflns_number 24134
_diffrn_reflns_theta_full 28.14
_diffrn_reflns_theta_max 28.14
_diffrn_reflns_theta_min 1.80
_diffrn_standards_decay_% none
_diffrn_standards_interval_count none
_diffrn_standards_interval_time none
_diffrn_standards_number none
_exptl_absorpt_coefficient_mu 0.781
_exptl_absorpt_correction_T_max 0.842
_exptl_absorpt_correction_T_min 0.802
_exptl_absorpt_correction_type empirical
_exptl_absorpt_process_details SADABS
_exptl_crystal_colour grey
_exptl_crystal_density_diffrn 1.307
_exptl_crystal_density_method 'not measured'
_exptl_crystal_description block
_exptl_crystal_F_000 1352
_exptl_crystal_size_max 0.28
_exptl_crystal_size_mid 0.25
_exptl_crystal_size_min 0.22
_refine_diff_density_max 1.621
_refine_diff_density_min -0.705
_refine_diff_density_rms 0.154
_refine_ls_extinction_method none
_refine_ls_goodness_of_fit_ref 0.987
_refine_ls_hydrogen_treatment constr
_refine_ls_matrix_type full
_refine_ls_number_parameters 415
_refine_ls_number_reflns 8114
_refine_ls_number_restraints 0
_refine_ls_restrained_S_all 0.987
_refine_ls_R_factor_all 0.1544
_refine_ls_R_factor_gt 0.0687
_refine_ls_shift/su_max 0.000
_refine_ls_shift/su_mean 0.000
_refine_ls_structure_factor_coef Fsqd
_refine_ls_weighting_details 'calc w=1/[\s^2^(Fo^2^)+(0.1358P)^2^+0.0000P] where P=(Fo^2^+2Fc^2^)/3'
_refine_ls_weighting_scheme calc
_refine_ls_wR_factor_gt 0.1879
_refine_ls_wR_factor_ref 0.2451
_reflns_number_gt 4079
_reflns_number_total 8114
_reflns_threshold_expression >2sigma(I)
_cod_data_source_file c6ce00102e2.cif
_cod_data_source_block 2
_cod_depositor_comments
;
The following automatic conversions were performed:

'_chemical_melting_point' value 'not measured' was changed to '?' -
the value is undefined or not given.

Automatic conversion script
Id: cif_fix_values 4268 2015-11-12 08:31:59Z antanas 

 Adding full bibliography for 7224535--7224541.cif.
;
_cod_original_cell_volume 3338.7(9)
_cod_original_sg_symbol_H-M p21/n
_cod_database_code 7224536

loop_
_symmetry_equiv_pos_as_xyz
'x, y, z'
'-x+1/2, y+1/2, -z+1/2'
'-x, -y, -z'
'x-1/2, -y-1/2, z-1/2'

loop_
_atom_site_label
_atom_site_type_symbol
_atom_site_fract_x
_atom_site_fract_y
_atom_site_fract_z
_atom_site_U_iso_or_equiv
_atom_site_adp_type
_atom_site_occupancy
_atom_site_symmetry_multiplicity
_atom_site_calc_flag
_atom_site_refinement_flags
C1 C 0.5729(4) 0.1942(2) -0.1243(4) 0.0333(11) Uani 1 1 d .
C2 C 0.5031(4) 0.1753(3) -0.2035(4) 0.0409(13) Uani 1 1 d .
H2 H 0.4877 0.1293 -0.2135 0.049 Uiso 1 1 calc R
C3 C 0.4539(4) 0.2227(3) -0.2701(4) 0.0453(13) Uani 1 1 d .
H3 H 0.4084 0.2077 -0.3241 0.054 Uiso 1 1 calc R
C4 C 0.4721(4) 0.2910(3) -0.2564(4) 0.0407(13) Uani 1 1 d .
C5 C 0.5497(4) 0.3136(2) -0.1782(4) 0.0394(12) Uani 1 1 d .
C6 C 0.6022(4) 0.2650(3) -0.1115(4) 0.0384(12) Uani 1 1 d .
C7 C 0.6770(6) 0.2903(3) -0.0348(5) 0.0646(19) Uani 1 1 d .
H7 H 0.7115 0.2603 0.0108 0.078 Uiso 1 1 calc R
C8 C 0.6987(8) 0.3578(4) -0.0273(6) 0.095(3) Uani 1 1 d .
H8 H 0.7471 0.3735 0.0244 0.114 Uiso 1 1 calc R
C9 C 0.6499(7) 0.4051(3) -0.0958(6) 0.081(2) Uani 1 1 d .
H9 H 0.6694 0.4509 -0.0915 0.097 Uiso 1 1 calc R
C10 C 0.5763(6) 0.3835(3) -0.1661(5) 0.0645(19) Uani 1 1 d .
H10 H 0.5410 0.4150 -0.2089 0.077 Uiso 1 1 calc R
C11 C 0.6084(4) 0.1400(2) -0.0522(4) 0.0354(11) Uani 1 1 d .
C12 C 0.4095(4) 0.3417(3) -0.3234(4) 0.0438(14) Uani 1 1 d .
C13 C 0.8759(5) -0.0199(3) 0.0550(5) 0.0488(15) Uani 1 1 d .
H13 H 0.9365 0.0080 0.0722 0.059 Uiso 1 1 calc R
C14 C 0.8794(5) -0.0823(3) 0.0152(5) 0.0549(16) Uani 1 1 d .
H14 H 0.9415 -0.1054 0.0005 0.066 Uiso 1 1 calc R
C15 C 0.7096(4) -0.0556(2) 0.0330(4) 0.0369(12) Uani 1 1 d .
H15 H 0.6336 -0.0580 0.0319 0.044 Uiso 1 1 calc R
C16 C 0.7342(4) -0.1686(3) -0.0438(4) 0.0437(13) Uani 1 1 d .
C17 C 0.7826(5) -0.1938(3) -0.1184(5) 0.0627(19) Uani 1 1 d .
H17 H 0.8395 -0.1699 -0.1416 0.075 Uiso 1 1 calc R
C18 C 0.7473(5) -0.2545(3) -0.1593(6) 0.065(2) Uani 1 1 d .
H18 H 0.7808 -0.2716 -0.2104 0.078 Uiso 1 1 calc R
C19 C 0.6629(4) -0.2910(3) -0.1263(5) 0.0525(16) Uani 1 1 d .
C20 C 0.6149(5) -0.2652(3) -0.0504(5) 0.063(2) Uani 1 1 d .
H20 H 0.5581 -0.2891 -0.0271 0.076 Uiso 1 1 calc R
C21 C 0.6501(5) -0.2041(3) -0.0082(5) 0.0603(19) Uani 1 1 d .
H21 H 0.6177 -0.1870 0.0435 0.072 Uiso 1 1 calc R
C22 C 0.7067(5) -0.4033(3) -0.1860(5) 0.0510(16) Uani 1 1 d .
C23 C 0.6980(5) -0.4400(3) -0.2687(5) 0.0578(17) Uani 1 1 d .
H23 H 0.6376 -0.4339 -0.3151 0.069 Uiso 1 1 calc R
C24 C 0.7798(5) -0.4869(3) -0.2843(5) 0.0578(17) Uani 1 1 d .
H24 H 0.7721 -0.5128 -0.3404 0.069 Uiso 1 1 calc R
C25 C 0.8691(5) -0.4953(3) -0.2200(5) 0.0492(15) Uani 1 1 d .
C26 C 0.8790(5) -0.4582(3) -0.1356(5) 0.0639(18) Uani 1 1 d .
H26 H 0.9402 -0.4639 -0.0900 0.077 Uiso 1 1 calc R
C27 C 0.7979(5) -0.4126(3) -0.1193(5) 0.0636(18) Uani 1 1 d .
H27 H 0.8048 -0.3876 -0.0623 0.076 Uiso 1 1 calc R
C28 C 1.0163(4) -0.5347(3) -0.3128(4) 0.0428(13) Uani 1 1 d .
H28 H 1.0004 -0.5041 -0.3633 0.051 Uiso 1 1 calc R
C29 C 1.0932(7) -0.6130(4) -0.2218(6) 0.083(3) Uani 1 1 d .
H29 H 1.1410 -0.6475 -0.1981 0.100 Uiso 1 1 calc R
C30 C 1.0081(7) -0.5905(4) -0.1791(6) 0.096(3) Uani 1 1 d .
H30 H 0.9870 -0.6055 -0.1211 0.115 Uiso 1 1 calc R
C31 C 0.5135(5) -0.3693(3) -0.1909(5) 0.0563(17) Uani 1 1 d .
C32 C 0.4733(5) -0.4313(3) -0.1717(6) 0.075(2) Uani 1 1 d .
H32 H 0.5208 -0.4647 -0.1439 0.091 Uiso 1 1 calc R
C33 C 0.3626(6) -0.4458(4) -0.1928(7) 0.091(3) Uani 1 1 d .
H33 H 0.3355 -0.4888 -0.1803 0.109 Uiso 1 1 calc R
C34 C 0.2948(7) -0.3966(6) -0.2317(8) 0.100(3) Uani 1 1 d .
H34 H 0.2201 -0.4057 -0.2462 0.120 Uiso 1 1 calc R
C35 C 0.3330(7) -0.3351(6) -0.2497(7) 0.102(3) Uani 1 1 d .
H35 H 0.2842 -0.3016 -0.2751 0.122 Uiso 1 1 calc R
C36 C 0.4417(6) -0.3206(4) -0.2319(6) 0.074(2) Uani 1 1 d .
H36 H 0.4677 -0.2779 -0.2473 0.089 Uiso 1 1 calc R
N1 N 0.7695(3) -0.0040(2) 0.0662(3) 0.0365(10) Uani 1 1 d .
N2 N 0.7712(4) -0.1050(2) 0.0007(4) 0.0409(11) Uani 1 1 d .
N3 N 0.6273(4) -0.3547(2) -0.1693(5) 0.0619(16) Uani 1 1 d .
N4 N 0.9578(4) -0.5405(2) -0.2388(4) 0.0527(13) Uani 1 1 d .
N5 N 1.0997(4) -0.5779(2) -0.3054(4) 0.0458(11) Uani 1 1 d .
O1 O 0.6963(3) 0.1505(2) 0.0060(3) 0.0607(12) Uani 1 1 d .
O2 O 0.5534(3) 0.08747(18) -0.0490(3) 0.0477(9) Uani 1 1 d .
O3 O 0.4408(4) 0.3556(3) -0.3985(4) 0.107(2) Uani 1 1 d .
O4 O 0.3250(3) 0.3656(2) -0.2963(3) 0.0575(11) Uani 1 1 d .
Zn1 Zn 0.72092(4) 0.08659(3) 0.11078(4) 0.0339(2) Uani 1 1 d .

loop_
_atom_site_aniso_label
_atom_site_aniso_U_11
_atom_site_aniso_U_22
_atom_site_aniso_U_33
_atom_site_aniso_U_23
_atom_site_aniso_U_13
_atom_site_aniso_U_12
C1 0.023(2) 0.035(3) 0.042(3) 0.004(2) 0.005(2) 0.0017(19)
C2 0.037(3) 0.032(3) 0.052(3) 0.004(2) -0.001(3) -0.004(2)
C3 0.038(3) 0.045(3) 0.050(3) 0.007(3) -0.007(3) -0.002(2)
C4 0.023(2) 0.047(3) 0.052(3) 0.013(3) 0.008(2) 0.006(2)
C5 0.042(3) 0.030(3) 0.047(3) 0.003(2) 0.006(3) 0.006(2)
C6 0.037(3) 0.034(3) 0.044(3) 0.000(2) 0.006(2) 0.003(2)
C7 0.089(5) 0.039(3) 0.058(4) 0.006(3) -0.023(4) -0.008(3)
C8 0.133(8) 0.056(5) 0.082(6) -0.009(4) -0.048(5) -0.017(5)
C9 0.110(6) 0.033(3) 0.089(6) 0.001(3) -0.033(5) -0.006(4)
C10 0.093(5) 0.028(3) 0.069(4) 0.008(3) -0.006(4) 0.005(3)
C11 0.029(2) 0.031(3) 0.046(3) 0.002(2) 0.005(2) 0.000(2)
C12 0.031(3) 0.046(3) 0.054(4) 0.016(3) 0.004(3) 0.003(2)
C13 0.039(3) 0.038(3) 0.070(4) -0.011(3) 0.013(3) -0.007(2)
C14 0.035(3) 0.046(3) 0.086(5) -0.015(3) 0.016(3) -0.006(3)
C15 0.033(3) 0.029(2) 0.050(3) -0.002(2) 0.009(2) -0.001(2)
C16 0.041(3) 0.032(3) 0.060(4) -0.006(3) 0.015(3) -0.001(2)
C17 0.056(4) 0.048(3) 0.093(5) -0.023(3) 0.042(4) -0.014(3)
C18 0.063(4) 0.052(4) 0.086(5) -0.032(4) 0.036(4) -0.008(3)
C19 0.038(3) 0.034(3) 0.088(5) -0.022(3) 0.018(3) -0.002(2)
C20 0.058(4) 0.051(4) 0.089(5) -0.026(3) 0.043(4) -0.023(3)
C21 0.058(4) 0.045(3) 0.086(5) -0.020(3) 0.042(4) -0.009(3)
C22 0.036(3) 0.041(3) 0.077(4) -0.022(3) 0.012(3) -0.001(2)
C23 0.047(3) 0.057(4) 0.067(4) -0.020(3) -0.003(3) 0.011(3)
C24 0.054(4) 0.056(4) 0.064(4) -0.017(3) 0.009(3) 0.012(3)
C25 0.047(3) 0.041(3) 0.063(4) -0.004(3) 0.020(3) 0.013(3)
C26 0.050(4) 0.071(4) 0.070(5) -0.013(4) 0.004(4) 0.013(3)
C27 0.060(4) 0.063(4) 0.069(5) -0.028(4) 0.011(4) 0.004(3)
C28 0.043(3) 0.037(3) 0.049(3) 0.003(2) 0.010(3) 0.011(2)
C29 0.093(6) 0.076(5) 0.089(6) 0.043(4) 0.050(5) 0.052(4)
C30 0.109(6) 0.096(6) 0.094(6) 0.053(5) 0.060(6) 0.061(5)
C31 0.038(3) 0.050(4) 0.081(5) -0.026(3) 0.009(3) 0.001(3)
C32 0.047(4) 0.052(4) 0.126(7) -0.029(4) 0.005(4) 0.001(3)
C33 0.053(4) 0.079(5) 0.145(9) -0.054(6) 0.022(5) -0.019(4)
C34 0.049(5) 0.130(8) 0.119(8) -0.068(7) 0.006(5) -0.010(5)
C35 0.065(5) 0.133(9) 0.104(7) -0.017(7) -0.009(5) 0.043(6)
C36 0.055(4) 0.082(5) 0.084(6) -0.002(4) 0.002(4) 0.017(4)
N1 0.035(2) 0.028(2) 0.046(3) -0.0005(19) 0.008(2) -0.0041(17)
N2 0.036(2) 0.030(2) 0.058(3) -0.008(2) 0.012(2) -0.0037(17)
N3 0.037(3) 0.043(3) 0.107(5) -0.036(3) 0.016(3) -0.001(2)
N4 0.052(3) 0.046(3) 0.065(3) 0.007(2) 0.024(3) 0.020(2)
N5 0.040(2) 0.039(3) 0.060(3) 0.003(2) 0.011(2) 0.011(2)
O1 0.049(2) 0.050(2) 0.075(3) 0.031(2) -0.024(2) -0.0167(19)
O2 0.045(2) 0.0339(19) 0.062(3) 0.0057(18) -0.0017(19) -0.0069(17)
O3 0.058(3) 0.159(6) 0.111(5) 0.096(4) 0.035(3) 0.043(3)
O4 0.052(2) 0.064(3) 0.056(3) 0.009(2) 0.002(2) 0.027(2)
Zn1 0.0324(3) 0.0256(3) 0.0428(4) 0.0011(3) 0.0007(2) -0.0041(2)

loop_
_atom_type_symbol
_atom_type_description
_atom_type_scat_dispersion_real
_atom_type_scat_dispersion_imag
_atom_type_scat_source
C C 0.0033 0.0016 'International Tables Vol C Tables 4.2.6.8 and 6.1.1.4'
H H 0.0000 0.0000 'International Tables Vol C Tables 4.2.6.8 and 6.1.1.4'
N N 0.0061 0.0033 'International Tables Vol C Tables 4.2.6.8 and 6.1.1.4'
O O 0.0106 0.0060 'International Tables Vol C Tables 4.2.6.8 and 6.1.1.4'
Zn Zn 0.2839 1.4301 'International Tables Vol C Tables 4.2.6.8 and 6.1.1.4'

loop_
_geom_angle_atom_site_label_1
_geom_angle_atom_site_label_2
_geom_angle_atom_site_label_3
_geom_angle
_geom_angle_site_symmetry_1
_geom_angle_site_symmetry_3
C2 C1 C6 118.9(5) . .
C2 C1 C11 117.2(4) . .
C6 C1 C11 123.8(5) . .
C1 C2 C3 122.4(5) . .
C1 C2 H2 118.8 . .
C3 C2 H2 118.8 . .
C4 C3 C2 120.5(5) . .
C4 C3 H3 119.8 . .
C2 C3 H3 119.8 . .
C3 C4 C5 119.6(5) . .
C3 C4 C12 119.7(5) . .
C5 C4 C12 120.6(5) . .
C10 C5 C4 121.0(5) . .
C10 C5 C6 119.3(5) . .
C4 C5 C6 119.7(5) . .
C7 C6 C5 117.3(5) . .
C7 C6 C1 124.1(5) . .
C5 C6 C1 118.5(5) . .
C8 C7 C6 120.4(6) . .
C8 C7 H7 119.8 . .
C6 C7 H7 119.8 . .
C7 C8 C9 121.8(7) . .
C7 C8 H8 119.1 . .
C9 C8 H8 119.1 . .
C10 C9 C8 119.2(6) . .
C10 C9 H9 120.4 . .
C8 C9 H9 120.4 . .
C9 C10 C5 121.8(6) . .
C9 C10 H10 119.1 . .
C5 C10 H10 119.1 . .
O2 C11 O1 121.9(5) . .
O2 C11 C1 120.2(5) . .
O1 C11 C1 117.8(4) . .
O3 C12 O4 123.6(6) . .
O3 C12 C4 120.3(5) . .
O4 C12 C4 116.1(5) . .
C14 C13 N1 109.5(5) . .
C14 C13 H13 125.2 . .
N1 C13 H13 125.2 . .
C13 C14 N2 105.9(5) . .
C13 C14 H14 127.1 . .
N2 C14 H14 127.1 . .
N1 C15 N2 111.5(4) . .
N1 C15 H15 124.2 . .
N2 C15 H15 124.2 . .
C17 C16 C21 120.6(5) . .
C17 C16 N2 120.2(5) . .
C21 C16 N2 119.2(5) . .
C16 C17 C18 119.5(5) . .
C16 C17 H17 120.2 . .
C18 C17 H17 120.2 . .
C17 C18 C19 121.5(6) . .
C17 C18 H18 119.3 . .
C19 C18 H18 119.3 . .
C20 C19 C18 118.5(5) . .
C20 C19 N3 120.6(5) . .
C18 C19 N3 120.8(5) . .
C19 C20 C21 120.6(5) . .
C19 C20 H20 119.7 . .
C21 C20 H20 119.7 . .
C20 C21 C16 119.3(6) . .
C20 C21 H21 120.4 . .
C16 C21 H21 120.4 . .
C23 C22 C27 118.7(5) . .
C23 C22 N3 121.3(6) . .
C27 C22 N3 119.9(6) . .
C22 C23 C24 120.0(6) . .
C22 C23 H23 120.0 . .
C24 C23 H23 120.0 . .
C25 C24 C23 121.3(6) . .
C25 C24 H24 119.4 . .
C23 C24 H24 119.4 . .
C24 C25 C26 119.2(5) . .
C24 C25 N4 121.4(6) . .
C26 C25 N4 119.3(6) . .
C27 C26 C25 119.8(6) . .
C27 C26 H26 120.1 . .
C25 C26 H26 120.1 . .
C22 C27 C26 121.0(6) . .
C22 C27 H27 119.5 . .
C26 C27 H27 119.5 . .
N5 C28 N4 111.6(5) . .
N5 C28 H28 124.2 . .
N4 C28 H28 124.2 . .
C30 C29 N5 110.3(6) . .
C30 C29 H29 124.9 . .
N5 C29 H29 124.9 . .
C29 C30 N4 106.1(6) . .
C29 C30 H30 127.0 . .
N4 C30 H30 127.0 . .
C32 C31 C36 118.6(6) . .
C32 C31 N3 120.8(6) . .
C36 C31 N3 120.6(6) . .
C31 C32 C33 121.0(8) . .
C31 C32 H32 119.5 . .
C33 C32 H32 119.5 . .
C34 C33 C32 118.7(8) . .
C34 C33 H33 120.7 . .
C32 C33 H33 120.7 . .
C35 C34 C33 121.0(8) . .
C35 C34 H34 119.5 . .
C33 C34 H34 119.5 . .
C34 C35 C36 121.1(9) . .
C34 C35 H35 119.4 . .
C36 C35 H35 119.4 . .
C35 C36 C31 119.6(8) . .
C35 C36 H36 120.2 . .
C31 C36 H36 120.2 . .
C15 N1 C13 106.5(4) . .
C15 N1 Zn1 128.9(3) . .
C13 N1 Zn1 124.3(3) . .
C15 N2 C14 106.6(4) . .
C15 N2 C16 127.7(4) . .
C14 N2 C16 125.8(4) . .
C22 N3 C31 120.7(4) . .
C22 N3 C19 118.8(4) . .
C31 N3 C19 120.4(4) . .
C28 N4 C30 106.7(5) . .
C28 N4 C25 125.1(5) . .
C30 N4 C25 127.6(5) . .
C28 N5 C29 105.3(5) . .
C28 N5 Zn1 128.9(4) . 4_655
C29 N5 Zn1 125.6(4) . 4_655
C11 O1 Zn1 114.8(3) . .
C12 O4 Zn1 118.8(4) . 4_565
O1 Zn1 O4 102.92(18) . 4_666
O1 Zn1 N1 111.5(2) . .
O4 Zn1 N1 116.22(18) 4_666 .
O1 Zn1 N5 116.28(19) . 4_556
O4 Zn1 N5 96.94(19) 4_666 4_556
N1 Zn1 N5 112.12(17) . 4_556

loop_
_geom_bond_atom_site_label_1
_geom_bond_atom_site_label_2
_geom_bond_distance
_geom_bond_site_symmetry_2
C1 C2 1.365(7) .
C1 C6 1.441(7) .
C1 C11 1.493(7) .
C2 C3 1.400(7) .
C2 H2 0.9300 .
C3 C4 1.368(7) .
C3 H3 0.9300 .
C4 C5 1.429(8) .
C4 C12 1.511(7) .
C5 C10 1.414(8) .
C5 C6 1.431(7) .
C6 C7 1.413(8) .
C7 C8 1.353(9) .
C7 H7 0.9300 .
C8 C9 1.414(10) .
C8 H8 0.9300 .
C9 C10 1.320(10) .
C9 H9 0.9300 .
C10 H10 0.9300 .
C11 O2 1.235(6) .
C11 O1 1.285(6) .
C12 O3 1.195(7) .
C12 O4 1.237(6) .
C13 C14 1.349(8) .
C13 N1 1.368(7) .
C13 H13 0.9300 .
C14 N2 1.388(7) .
C14 H14 0.9300 .
C15 N1 1.303(6) .
C15 N2 1.341(6) .
C15 H15 0.9300 .
C16 C17 1.356(8) .
C16 C21 1.386(8) .
C16 N2 1.442(6) .
C17 C18 1.369(8) .
C17 H17 0.9300 .
C18 C19 1.382(8) .
C18 H18 0.9300 .
C19 C20 1.373(8) .
C19 N3 1.433(7) .
C20 C21 1.382(8) .
C20 H20 0.9300 .
C21 H21 0.9300 .
C22 C23 1.358(9) .
C22 C27 1.376(9) .
C22 N3 1.402(7) .
C23 C24 1.397(8) .
C23 H23 0.9300 .
C24 C25 1.338(9) .
C24 H24 0.9300 .
C25 C26 1.381(9) .
C25 N4 1.451(7) .
C26 C27 1.377(8) .
C26 H26 0.9300 .
C27 H27 0.9300 .
C28 N5 1.321(6) .
C28 N4 1.335(7) .
C28 H28 0.9300 .
C29 C30 1.338(9) .
C29 N5 1.368(8) .
C29 H29 0.9300 .
C30 N4 1.384(8) .
C30 H30 0.9300 .
C31 C32 1.353(9) .
C31 C36 1.376(9) .
C31 N3 1.418(7) .
C32 C33 1.380(9) .
C32 H32 0.9300 .
C33 C34 1.344(13) .
C33 H33 0.9300 .
C34 C35 1.330(13) .
C34 H34 0.9300 .
C35 C36 1.355(12) .
C35 H35 0.9300 .
C36 H36 0.9300 .
N1 Zn1 1.998(4) .
N5 Zn1 2.010(4) 4_655
O1 Zn1 1.924(4) .
O4 Zn1 1.947(4) 4_565
Zn1 O4 1.947(4) 4_666
Zn1 N5 2.010(4) 4_556

loop_
_geom_torsion_atom_site_label_1
_geom_torsion_atom_site_label_2
_geom_torsion_atom_site_label_3
_geom_torsion_atom_site_label_4
_geom_torsion
_geom_torsion_site_symmetry_4
C6 C1 C2 C3 -3.8(8) .
C11 C1 C2 C3 172.3(5) .
C1 C2 C3 C4 -1.8(8) .
C2 C3 C4 C5 5.6(8) .
C2 C3 C4 C12 -173.8(5) .
C3 C4 C5 C10 175.4(6) .
C12 C4 C5 C10 -5.2(8) .
C3 C4 C5 C6 -3.9(8) .
C12 C4 C5 C6 175.5(5) .
C10 C5 C6 C7 1.6(8) .
C4 C5 C6 C7 -179.1(5) .
C10 C5 C6 C1 179.2(5) .
C4 C5 C6 C1 -1.6(7) .
C2 C1 C6 C7 -177.3(6) .
C11 C1 C6 C7 6.9(8) .
C2 C1 C6 C5 5.3(7) .
C11 C1 C6 C5 -170.5(5) .
C5 C6 C7 C8 -1.5(10) .
C1 C6 C7 C8 -178.9(7) .
C6 C7 C8 C9 -1.2(14) .
C7 C8 C9 C10 4.0(15) .
C8 C9 C10 C5 -3.8(13) .
C4 C5 C10 C9 -178.1(7) .
C6 C5 C10 C9 1.1(10) .
C2 C1 C11 O2 -21.2(7) .
C6 C1 C11 O2 154.7(5) .
C2 C1 C11 O1 159.7(5) .
C6 C1 C11 O1 -24.5(7) .
C3 C4 C12 O3 -83.5(8) .
C5 C4 C12 O3 97.0(8) .
C3 C4 C12 O4 95.0(7) .
C5 C4 C12 O4 -84.4(6) .
N1 C13 C14 N2 0.6(8) .
C21 C16 C17 C18 0.6(11) .
N2 C16 C17 C18 179.4(6) .
C16 C17 C18 C19 0.1(12) .
C17 C18 C19 C20 -0.4(11) .
C17 C18 C19 N3 -179.6(7) .
C18 C19 C20 C21 0.1(11) .
N3 C19 C20 C21 179.3(7) .
C19 C20 C21 C16 0.5(11) .
C17 C16 C21 C20 -0.8(11) .
N2 C16 C21 C20 -179.7(6) .
C27 C22 C23 C24 1.0(10) .
N3 C22 C23 C24 178.5(6) .
C22 C23 C24 C25 -1.8(11) .
C23 C24 C25 C26 1.7(10) .
C23 C24 C25 N4 -175.6(6) .
C24 C25 C26 C27 -0.7(10) .
N4 C25 C26 C27 176.6(6) .
C23 C22 C27 C26 -0.1(11) .
N3 C22 C27 C26 -177.6(6) .
C25 C26 C27 C22 -0.1(11) .
N5 C29 C30 N4 1.2(11) .
C36 C31 C32 C33 0.1(12) .
N3 C31 C32 C33 -179.9(7) .
C31 C32 C33 C34 -1.0(13) .
C32 C33 C34 C35 0.0(14) .
C33 C34 C35 C36 1.7(15) .
C34 C35 C36 C31 -2.6(14) .
C32 C31 C36 C35 1.6(12) .
N3 C31 C36 C35 -178.4(7) .
N2 C15 N1 C13 0.2(6) .
N2 C15 N1 Zn1 173.3(4) .
C14 C13 N1 C15 -0.5(7) .
C14 C13 N1 Zn1 -174.1(4) .
N1 C15 N2 C14 0.2(7) .
N1 C15 N2 C16 -177.8(5) .
C13 C14 N2 C15 -0.5(7) .
C13 C14 N2 C16 177.6(5) .
C17 C16 N2 C15 141.2(6) .
C21 C16 N2 C15 -39.9(9) .
C17 C16 N2 C14 -36.4(9) .
C21 C16 N2 C14 142.4(7) .
C23 C22 N3 C31 44.2(10) .
C27 C22 N3 C31 -138.3(7) .
C23 C22 N3 C19 -138.4(7) .
C27 C22 N3 C19 39.0(9) .
C32 C31 N3 C22 40.3(10) .
C36 C31 N3 C22 -139.7(7) .
C32 C31 N3 C19 -137.0(7) .
C36 C31 N3 C19 42.9(10) .
C20 C19 N3 C22 -132.1(7) .
C18 C19 N3 C22 47.0(10) .
C20 C19 N3 C31 45.3(10) .
C18 C19 N3 C31 -135.6(7) .
N5 C28 N4 C30 0.7(8) .
N5 C28 N4 C25 172.6(5) .
C29 C30 N4 C28 -1.1(10) .
C29 C30 N4 C25 -172.8(7) .
C24 C25 N4 C28 59.0(9) .
C26 C25 N4 C28 -118.3(7) .
C24 C25 N4 C30 -130.8(8) .
C26 C25 N4 C30 51.9(10) .
N4 C28 N5 C29 0.1(7) .
N4 C28 N5 Zn1 -174.6(4) 4_655
C30 C29 N5 C28 -0.9(10) .
C30 C29 N5 Zn1 174.1(6) 4_655
O2 C11 O1 Zn1 -10.2(7) .
C1 C11 O1 Zn1 169.0(4) .
O3 C12 O4 Zn1 13.2(9) 4_565
C4 C12 O4 Zn1 -165.3(4) 4_565
C11 O1 Zn1 O4 -161.0(4) 4_666
C11 O1 Zn1 N1 73.8(4) .
C11 O1 Zn1 N5 -56.4(5) 4_556
C15 N1 Zn1 O1 -88.2(5) .
C13 N1 Zn1 O1 83.9(5) .
C15 N1 Zn1 O4 154.3(4) 4_666
C13 N1 Zn1 O4 -33.6(5) 4_666
C15 N1 Zn1 N5 44.1(5) 4_556
C13 N1 Zn1 N5 -143.8(5) 4_556
